data_2205085
loop_
_publ_author_name
'Yathirajan, Hemmige S.'
'Basavegowda, Nagaraj'
'Nagaraja, Padmarajaiah'
'Bolte, Michael'

_publ_section_title
;
 Sildenafil citrate monohydrate
;
_journal_issue 2
_journal_name_full 'Acta Crystallographica Section E'
_journal_page_first o489
_journal_page_last o491
_journal_paper_doi 10.1107/S1600536805002564
_journal_volume 61
_journal_year 2005
_chemical_formula_iupac 'C22 H31 N6 O4 S +, C6 H7 O7 -, H2 O'
_chemical_formula_moiety 'C22 H31 N6 O4 S +, C6 H7 O7 -, H2 O'
_chemical_formula_sum 'C28 H40 N6 O12 S'
_chemical_formula_weight 684.72
_chemical_name_common
;
Sildenafil citrate monohydrate
;
_chemical_name_systematic
;
1-{[3-(6,7-Dihydro-1-methyl-7-oxo-3-propyl-1H-pyrazolo[4,3-d]pyrimidin-5-yl)-
4-ethoxyphenyl]sulfonyl}-4-methylpiperazinium citrate monohydrate
;
_space_group_IT_number 61
_symmetry_cell_setting orthorhombic
_symmetry_space_group_name_Hall '-P 2ac 2ab'
_symmetry_space_group_name_H-M 'P b c a'
_atom_sites_solution_hydrogens geom
_atom_sites_solution_primary direct
_atom_sites_solution_secondary difmap
_audit_creation_method SHELXL-97
_cell_angle_alpha 90.00
_cell_angle_beta 90.00
_cell_angle_gamma 90.00
_cell_formula_units_Z 8
_cell_length_a 24.002(4)
_cell_length_b 10.9833(17)
_cell_length_c 24.364(3)
_cell_measurement_reflns_used 8732
_cell_measurement_temperature 173(2)
_cell_measurement_theta_max 23.1
_cell_measurement_theta_min 2.0
_cell_volume 6422.9(17)
_computing_cell_refinement X-AREA
_computing_data_collection 'X-AREA (Stoe & Cie, 2001)'
_computing_data_reduction X-AREA
_computing_molecular_graphics 'XP in SHELXTL-Plus (Sheldrick, 1991)'
_computing_publication_material SHELXL97
_computing_structure_refinement 'SHELXL97 (Sheldrick, 1997) '
_computing_structure_solution 'SHELXS97 (Sheldrick, 1990) '
_diffrn_ambient_temperature 173(2)
_diffrn_measured_fraction_theta_full 0.999
_diffrn_measured_fraction_theta_max 0.989
_diffrn_measurement_device_type 'Stoe IPDS-II two-circle'
_diffrn_measurement_method \w
_diffrn_radiation_monochromator graphite
_diffrn_radiation_source 'fine-focus sealed tube'
_diffrn_radiation_type MoK\a
_diffrn_radiation_wavelength 0.71073
_diffrn_reflns_av_R_equivalents 0.0981
_diffrn_reflns_av_sigmaI/netI 0.2268
_diffrn_reflns_limit_h_max 28
_diffrn_reflns_limit_h_min -28
_diffrn_reflns_limit_k_max 13
_diffrn_reflns_limit_k_min -13
_diffrn_reflns_limit_l_max 27
_diffrn_reflns_limit_l_min -29
_diffrn_reflns_number 44385
_diffrn_reflns_theta_full 25.00
_diffrn_reflns_theta_max 25.41
_diffrn_reflns_theta_min 1.87
_diffrn_standards_decay_% 0
_diffrn_standards_interval_time 0
_diffrn_standards_number 0
_exptl_absorpt_coefficient_mu 0.173
_exptl_absorpt_correction_T_max 0.9513
_exptl_absorpt_correction_T_min 0.9365
_exptl_absorpt_correction_type multi-scan
_exptl_absorpt_process_details '(MULABS; Spek, 2003; Blessing, 1995)'
_exptl_crystal_colour colourless
_exptl_crystal_density_diffrn 1.416
_exptl_crystal_density_method 'not measured'
_exptl_crystal_description needle
_exptl_crystal_F_000 2896
_exptl_crystal_size_max 0.26
_exptl_crystal_size_mid 0.12
_exptl_crystal_size_min 0.11
_refine_diff_density_max 0.379
_refine_diff_density_min -0.420
_refine_ls_extinction_method none
_refine_ls_goodness_of_fit_ref 0.782
_refine_ls_hydrogen_treatment constr
_refine_ls_matrix_type full
_refine_ls_number_parameters 428
_refine_ls_number_reflns 5856
_refine_ls_number_restraints 0
_refine_ls_restrained_S_all 0.782
_refine_ls_R_factor_all 0.1743
_refine_ls_R_factor_gt 0.0785
_refine_ls_shift/su_max 0.000
_refine_ls_shift/su_mean 0.000
_refine_ls_structure_factor_coef Fsqd
_refine_ls_weighting_details 'calc w = 1/[\s^2^(Fo^2^)+(0.0407P)^2^] where P = (Fo^2^+2Fc^2^)/3'
_refine_ls_weighting_scheme calc
_refine_ls_wR_factor_gt 0.1364
_refine_ls_wR_factor_ref 0.1543
_reflns_number_gt 1970
_reflns_number_total 5856
_reflns_threshold_expression I>2\s(I)
_cod_data_source_file hg6131.cif
_cod_data_source_block I
_cod_depositor_comments
;
The following automatic conversions were performed:
'_symmetry_cell_setting' value 'Orthorhombic' changed to 'orthorhombic'
according to '/home/saulius/struct/CIF-dictionaries/cif_core.dic'
dictionary named 'cif_core.dic' version 2.4.1 from 2010-06-29.

Automatic conversion script
Id: cif_fix_enum 1527 2010-12-29 10:47:43Z saulius 

The following automatic conversions were performed:

'_symmetry_cell_setting' value 'Orthorhombic' changed to
'orthorhombic' according to
/home/saulius/struct/CIF-dictionaries/cif_core.dic dictionary named
'cif_core.dic' version 2.4.1 from 2010-06-29.

Automatic conversion script
Id: cif_fix_values 1715 2011-07-08 13:25:40Z adriana 
;
_cod_database_code 2205085
_cod_database_fobs_code 2205085

loop_
_symmetry_equiv_pos_as_xyz
'x, y, z'
'-x+1/2, -y, z+1/2'
'-x, y+1/2, -z+1/2'
'x+1/2, -y+1/2, -z'
'-x, -y, -z'
'x-1/2, y, -z-1/2'
'x, -y-1/2, z-1/2'
'-x-1/2, y-1/2, z'

loop_
_atom_site_label
_atom_site_fract_x
_atom_site_fract_y
_atom_site_fract_z
_atom_site_U_iso_or_equiv
_atom_site_adp_type
_atom_site_calc_flag
_atom_site_refinement_flags
_atom_site_occupancy
_atom_site_type_symbol
S1 0.51081(6) 0.50964(15) 0.29812(6) 0.0445(4) Uani d . 1 S
O1 0.46362(14) 0.5885(4) 0.29471(17) 0.0515(11) Uani d . 1 O
O2 0.50684(18) 0.3861(4) 0.27829(17) 0.0606(13) Uani d . 1 O
N11 0.56093(17) 0.5749(4) 0.26385(18) 0.0330(11) Uani d . 1 N
C12 0.6124(2) 0.5013(5) 0.2576(2) 0.0376(14) Uani d . 1 C
H12A 0.6028 0.4164 0.2478 0.045 Uiso calc R 1 H
H12B 0.6334 0.5002 0.2926 0.045 Uiso calc R 1 H
C13 0.6476(2) 0.5571(5) 0.2131(2) 0.0430(15) Uani d . 1 C
H13A 0.6276 0.5512 0.1776 0.052 Uiso calc R 1 H
H13B 0.6828 0.5109 0.2097 0.052 Uiso calc R 1 H
N14 0.66068(18) 0.6888(4) 0.22483(19) 0.0372(12) Uani d . 1 N
H14 0.6816 0.6920 0.2569 0.045 Uiso calc R 1 H
C15 0.6074(2) 0.7577(5) 0.2344(2) 0.0391(15) Uani d . 1 C
H15A 0.6162 0.8430 0.2443 0.047 Uiso calc R 1 H
H15B 0.5852 0.7586 0.2002 0.047 Uiso calc R 1 H
C16 0.5742(2) 0.7012(5) 0.2790(2) 0.0389(15) Uani d . 1 C
H16A 0.5957 0.7024 0.3137 0.047 Uiso calc R 1 H
H16B 0.5393 0.7478 0.2847 0.047 Uiso calc R 1 H
C17 0.6948(3) 0.7416(6) 0.1798(3) 0.0536(18) Uani d . 1 C
H17A 0.7290 0.6938 0.1754 0.080 Uiso calc R 1 H
H17B 0.7044 0.8259 0.1889 0.080 Uiso calc R 1 H
H17C 0.6734 0.7398 0.1456 0.080 Uiso calc R 1 H
C21 0.5329(2) 0.5069(5) 0.3659(2) 0.0393(14) Uani d . 1 C
C22 0.5178(2) 0.5976(5) 0.4018(2) 0.0394(15) Uani d . 1 C
H22 0.4926 0.6585 0.3896 0.047 Uiso calc R 1 H
C23 0.5382(2) 0.6037(5) 0.4554(2) 0.0385(15) Uani d . 1 C
C24 0.5757(2) 0.5122(6) 0.4726(2) 0.0379(14) Uani d . 1 C
C25 0.5904(2) 0.4195(6) 0.4369(3) 0.0431(15) Uani d . 1 C
H25 0.6148 0.3570 0.4491 0.052 Uiso calc R 1 H
C26 0.5705(2) 0.4163(6) 0.3842(3) 0.0460(16) Uani d . 1 C
H26 0.5820 0.3533 0.3600 0.055 Uiso calc R 1 H
O27 0.59346(15) 0.5167(4) 0.52518(17) 0.0434(11) Uani d . 1 O
C28 0.6344(2) 0.4316(6) 0.5457(3) 0.0497(17) Uani d . 1 C
H28A 0.6694 0.4386 0.5244 0.060 Uiso calc R 1 H
H28B 0.6204 0.3472 0.5423 0.060 Uiso calc R 1 H
C29 0.6448(3) 0.4610(7) 0.6038(3) 0.063(2) Uani d . 1 C
H29A 0.6724 0.4044 0.6188 0.094 Uiso calc R 1 H
H29B 0.6099 0.4537 0.6245 0.094 Uiso calc R 1 H
H29C 0.6588 0.5445 0.6067 0.094 Uiso calc R 1 H
C31 0.5178(2) 0.7057(5) 0.4897(2) 0.0371(14) Uani d . 1 C
N32 0.54446(19) 0.7278(5) 0.53903(19) 0.0427(13) Uani d . 1 N
H32 0.5729 0.6802 0.5468 0.051 Uiso calc R 1 H
C33 0.5318(3) 0.8150(6) 0.5771(2) 0.0452(16) Uani d . 1 C
O33 0.55788(19) 0.8276(4) 0.61949(18) 0.0551(12) Uani d . 1 O
C34 0.4839(2) 0.8840(5) 0.5588(2) 0.0399(14) Uani d . 1 C
C35 0.4605(2) 0.8619(5) 0.5079(2) 0.0384(15) Uani d . 1 C
N36 0.47678(18) 0.7724(4) 0.47275(19) 0.0393(12) Uani d . 1 N
N37 0.4565(2) 0.9798(5) 0.5815(2) 0.0480(13) Uani d . 1 N
C37 0.4657(3) 1.0358(6) 0.6346(2) 0.062(2) Uani d . 1 C
H37A 0.4863 1.1121 0.6298 0.093 Uiso calc R 1 H
H37B 0.4873 0.9804 0.6579 0.093 Uiso calc R 1 H
H37C 0.4298 1.0529 0.6521 0.093 Uiso calc R 1 H
N38 0.4156(2) 1.0183(5) 0.5475(2) 0.0509(14) Uani d . 1 N
C39 0.4177(3) 0.9500(6) 0.5026(3) 0.0438(16) Uani d . 1 C
C40 0.3769(2) 0.9660(6) 0.4569(3) 0.0509(18) Uani d . 1 C
H40A 0.3926 0.9301 0.4230 0.061 Uiso calc R 1 H
H40B 0.3714 1.0542 0.4503 0.061 Uiso calc R 1 H
C41 0.3207(3) 0.9077(6) 0.4684(3) 0.0580(19) Uani d . 1 C
H41A 0.3266 0.8219 0.4793 0.070 Uiso calc R 1 H
H41B 0.3030 0.9503 0.4997 0.070 Uiso calc R 1 H
C42 0.2820(3) 0.9114(9) 0.4202(3) 0.098(3) Uani d . 1 C
H42A 0.2467 0.8725 0.4301 0.146 Uiso calc R 1 H
H42B 0.2989 0.8678 0.3893 0.146 Uiso calc R 1 H
H42C 0.2752 0.9963 0.4097 0.146 Uiso calc R 1 H
C1 0.6952(3) 0.7525(6) 0.4388(3) 0.0519(18) Uani d . 1 C
O11 0.6764(2) 0.7142(6) 0.4812(2) 0.100(2) Uani d . 1 O
O12 0.6703(2) 0.8386(5) 0.41230(19) 0.0703(15) Uani d . 1 O
H12 0.6446 0.8674 0.4318 0.084 Uiso calc R 1 H
C2 0.7480(3) 0.7061(5) 0.4127(2) 0.0430(16) Uani d . 1 C
H2A 0.7797 0.7518 0.4286 0.052 Uiso calc R 1 H
H2B 0.7526 0.6197 0.4233 0.052 Uiso calc R 1 H
C3 0.7523(2) 0.7140(4) 0.3512(3) 0.0350(14) Uani d . 1 C
O3 0.70777(15) 0.6480(3) 0.32673(16) 0.0367(10) Uani d . 1 O
H3 0.7090 0.5751 0.3371 0.044 Uiso calc R 1 H
C4 0.8086(2) 0.6625(5) 0.3308(3) 0.0468(17) Uani d . 1 C
H4A 0.8395 0.7114 0.3463 0.056 Uiso calc R 1 H
H4B 0.8129 0.5776 0.3439 0.056 Uiso calc R 1 H
C5 0.8118(2) 0.6649(7) 0.2691(3) 0.0549(19) Uani d . 1 C
O51 0.82320(19) 0.7579(4) 0.2438(2) 0.0765(16) Uani d . 1 O
O52 0.79846(19) 0.5650(4) 0.24213(19) 0.0582(13) Uani d . 1 O
H52 0.7845 0.5143 0.2640 0.070 Uiso calc R 1 H
C6 0.7474(3) 0.8472(5) 0.3322(3) 0.0417(15) Uani d . 1 C
O61 0.78086(16) 0.9203(4) 0.35450(18) 0.0492(11) Uani d . 1 O
O62 0.71438(16) 0.8711(3) 0.29353(16) 0.0420(10) Uani d . 1 O
O1W 0.8948(6) 0.7871(11) 0.1605(6) 0.311(7) Uani d . 1 O
H1WA 0.9145 0.7301 0.1728 0.374 Uiso d R 1 H
H1WB 0.8721 0.7777 0.1864 0.374 Uiso d R 1 H

loop_
_atom_site_aniso_label
_atom_site_aniso_U_11
_atom_site_aniso_U_22
_atom_site_aniso_U_33
_atom_site_aniso_U_12
_atom_site_aniso_U_13
_atom_site_aniso_U_23
S1 0.0363(7) 0.0502(10) 0.0471(9) -0.0069(8) 0.0012(8) -0.0099(9)
O1 0.028(2) 0.068(3) 0.058(3) 0.007(2) -0.003(2) -0.014(3)
O2 0.057(3) 0.058(3) 0.066(3) -0.026(2) 0.011(2) -0.023(3)
N11 0.029(2) 0.027(3) 0.044(3) 0.001(2) -0.002(2) 0.000(2)
C12 0.037(3) 0.027(3) 0.050(4) 0.009(3) 0.002(3) 0.003(3)
C13 0.044(3) 0.040(4) 0.045(4) 0.003(3) 0.002(3) -0.002(3)
N14 0.034(3) 0.037(3) 0.041(3) -0.001(2) 0.001(2) 0.000(2)
C15 0.033(3) 0.034(3) 0.050(4) 0.006(3) -0.005(3) 0.001(3)
C16 0.045(3) 0.035(3) 0.037(4) 0.009(3) -0.003(3) -0.006(3)
C17 0.064(4) 0.049(4) 0.048(4) 0.002(4) 0.013(3) 0.006(3)
C21 0.038(3) 0.034(3) 0.046(4) -0.006(3) 0.015(3) -0.003(3)
C22 0.040(3) 0.036(4) 0.042(4) 0.004(3) 0.005(3) 0.006(3)
C23 0.037(3) 0.040(4) 0.038(4) -0.001(3) 0.004(3) 0.001(3)
C24 0.037(3) 0.037(4) 0.039(4) 0.000(3) 0.009(3) -0.002(3)
C25 0.040(3) 0.041(4) 0.048(4) 0.004(3) 0.003(3) 0.006(3)
C26 0.043(4) 0.039(4) 0.055(4) 0.008(3) 0.016(3) 0.000(3)
O27 0.048(2) 0.038(3) 0.044(3) 0.014(2) -0.004(2) 0.003(2)
C28 0.038(4) 0.036(4) 0.075(5) 0.009(3) -0.003(3) 0.010(4)
C29 0.049(4) 0.082(6) 0.057(5) 0.009(4) -0.011(3) 0.002(4)
C31 0.043(4) 0.037(3) 0.031(3) -0.005(3) 0.002(3) 0.001(3)
N32 0.042(3) 0.047(3) 0.038(3) 0.011(3) -0.007(2) -0.002(3)
C33 0.071(5) 0.039(4) 0.026(4) -0.003(3) -0.002(3) 0.003(3)
O33 0.072(3) 0.050(3) 0.043(3) 0.001(2) -0.016(2) -0.002(2)
C34 0.051(4) 0.034(3) 0.035(3) 0.004(3) 0.000(3) -0.002(3)
C35 0.043(4) 0.036(3) 0.036(4) 0.005(3) 0.006(3) -0.001(3)
N36 0.039(3) 0.036(3) 0.043(3) 0.008(2) -0.002(2) -0.001(2)
N37 0.053(3) 0.047(3) 0.044(3) 0.006(3) 0.000(3) -0.004(3)
C37 0.100(6) 0.045(4) 0.040(4) 0.006(4) 0.002(4) -0.009(3)
N38 0.058(3) 0.048(3) 0.047(3) 0.010(3) 0.005(3) 0.008(3)
C39 0.052(4) 0.044(4) 0.036(4) 0.002(3) 0.012(3) -0.001(3)
C40 0.048(4) 0.054(4) 0.050(4) 0.012(3) 0.010(3) 0.011(3)
C41 0.050(4) 0.053(4) 0.071(5) -0.006(4) 0.005(4) 0.014(4)
C42 0.071(5) 0.120(8) 0.102(7) -0.009(6) -0.023(5) 0.032(6)
C1 0.068(5) 0.045(4) 0.042(4) 0.002(4) -0.014(4) 0.010(4)
O11 0.093(4) 0.113(5) 0.095(5) 0.016(4) 0.018(4) 0.052(4)
O12 0.078(4) 0.072(4) 0.060(3) 0.034(3) 0.021(3) 0.008(3)
C2 0.047(4) 0.021(3) 0.061(4) 0.002(3) -0.019(3) 0.005(3)
C3 0.027(3) 0.016(3) 0.062(4) 0.008(2) -0.011(3) -0.005(3)
O3 0.031(2) 0.026(2) 0.054(3) 0.0013(18) -0.0065(19) 0.003(2)
C4 0.030(3) 0.024(3) 0.087(5) 0.004(3) -0.005(3) -0.006(4)
C5 0.027(3) 0.040(4) 0.099(6) 0.006(3) 0.016(4) 0.003(4)
O51 0.067(3) 0.043(3) 0.120(4) -0.013(3) 0.039(3) 0.008(3)
O52 0.067(3) 0.036(3) 0.072(3) 0.000(2) 0.021(3) 0.008(3)
C6 0.045(4) 0.026(3) 0.054(4) -0.003(3) -0.004(3) -0.002(3)
O61 0.043(2) 0.028(2) 0.077(3) -0.004(2) -0.009(2) -0.005(2)
O62 0.047(2) 0.029(2) 0.050(3) -0.0028(18) -0.007(2) 0.003(2)
O1W 0.42(2) 0.199(12) 0.311(16) 0.052(13) -0.035(14) -0.013(12)

loop_
_atom_type_symbol
_atom_type_description
_atom_type_scat_dispersion_real
_atom_type_scat_dispersion_imag
_atom_type_scat_source
C C 0.0033 0.0016 'International Tables Vol C Tables 4.2.6.8 and 6.1.1.4'
H H 0.0000 0.0000 'International Tables Vol C Tables 4.2.6.8 and 6.1.1.4'
N N 0.0061 0.0033 'International Tables Vol C Tables 4.2.6.8 and 6.1.1.4'
O O 0.0106 0.0060 'International Tables Vol C Tables 4.2.6.8 and 6.1.1.4'
S S 0.1246 0.1234 'International Tables Vol C Tables 4.2.6.8 and 6.1.1.4'

loop_
_geom_angle_atom_site_label_1
_geom_angle_atom_site_label_2
_geom_angle_atom_site_label_3
_geom_angle
_geom_angle_publ_flag
O1 S1 O2 119.9(3) ?
O1 S1 N11 106.8(3) ?
O2 S1 N11 106.9(2) ?
O1 S1 C21 107.9(3) ?
O2 S1 C21 108.8(3) ?
N11 S1 C21 105.7(2) ?
C16 N11 C12 111.0(4) ?
C16 N11 S1 116.5(4) ?
C12 N11 S1 115.3(4) ?
N11 C12 C13 108.6(4) ?
N11 C12 H12A 110.0 ?
C13 C12 H12A 110.0 ?
N11 C12 H12B 110.0 ?
C13 C12 H12B 110.0 ?
H12A C12 H12B 108.4 ?
C12 C13 N14 111.7(5) ?
C12 C13 H13A 109.3 ?
N14 C13 H13A 109.3 ?
C12 C13 H13B 109.3 ?
N14 C13 H13B 109.3 ?
H13A C13 H13B 107.9 ?
C17 N14 C15 112.8(5) ?
C17 N14 C13 110.4(5) ?
C15 N14 C13 109.6(4) ?
C17 N14 H14 108.0 ?
C15 N14 H14 108.0 ?
C13 N14 H14 108.0 ?
C16 C15 N14 111.1(5) ?
C16 C15 H15A 109.4 ?
N14 C15 H15A 109.4 ?
C16 C15 H15B 109.4 ?
N14 C15 H15B 109.4 ?
H15A C15 H15B 108.0 ?
N11 C16 C15 109.0(5) ?
N11 C16 H16A 109.9 ?
C15 C16 H16A 109.9 ?
N11 C16 H16B 109.9 ?
C15 C16 H16B 109.9 ?
H16A C16 H16B 108.3 ?
N14 C17 H17A 109.5 ?
N14 C17 H17B 109.5 ?
H17A C17 H17B 109.5 ?
N14 C17 H17C 109.5 ?
H17A C17 H17C 109.5 ?
H17B C17 H17C 109.5 ?
C22 C21 C26 118.5(5) ?
C22 C21 S1 120.9(5) ?
C26 C21 S1 120.5(5) ?
C21 C22 C23 122.6(6) ?
C21 C22 H22 118.7 ?
C23 C22 H22 118.7 ?
C22 C23 C24 117.8(5) ?
C22 C23 C31 116.6(5) ?
C24 C23 C31 125.6(5) ?
O27 C24 C25 122.9(6) ?
O27 C24 C23 117.2(5) ?
C25 C24 C23 119.9(5) ?
C26 C25 C24 121.3(6) ?
C26 C25 H25 119.4 ?
C24 C25 H25 119.4 ?
C25 C26 C21 119.9(6) ?
C25 C26 H26 120.0 ?
C21 C26 H26 120.0 ?
C24 O27 C28 121.3(5) ?
O27 C28 C29 107.8(5) ?
O27 C28 H28A 110.1 ?
C29 C28 H28A 110.1 ?
O27 C28 H28B 110.1 ?
C29 C28 H28B 110.1 ?
H28A C28 H28B 108.5 ?
C28 C29 H29A 109.5 ?
C28 C29 H29B 109.5 ?
H29A C29 H29B 109.5 ?
C28 C29 H29C 109.5 ?
H29A C29 H29C 109.5 ?
H29B C29 H29C 109.5 ?
N36 C31 N32 122.0(5) ?
N36 C31 C23 120.0(5) ?
N32 C31 C23 118.0(5) ?
C33 N32 C31 127.6(5) ?
C33 N32 H32 116.2 ?
C31 N32 H32 116.2 ?
O33 C33 N32 122.8(6) ?
O33 C33 C34 127.6(6) ?
N32 C33 C34 109.6(5) ?
N37 C34 C35 107.7(5) ?
N37 C34 C33 131.8(6) ?
C35 C34 C33 120.4(5) ?
N36 C35 C34 125.0(5) ?
N36 C35 C39 130.1(6) ?
C34 C35 C39 104.9(5) ?
C31 N36 C35 115.2(5) ?
N38 N37 C34 110.2(5) ?
N38 N37 C37 121.7(5) ?
C34 N37 C37 128.1(5) ?
N37 C37 H37A 109.5 ?
N37 C37 H37B 109.5 ?
H37A C37 H37B 109.5 ?
N37 C37 H37C 109.5 ?
H37A C37 H37C 109.5 ?
H37B C37 H37C 109.5 ?
C39 N38 N37 107.5(5) ?
N38 C39 C35 109.7(6) ?
N38 C39 C40 121.6(6) ?
C35 C39 C40 128.6(6) ?
C39 C40 C41 113.2(5) ?
C39 C40 H40A 108.9 ?
C41 C40 H40A 108.9 ?
C39 C40 H40B 108.9 ?
C41 C40 H40B 108.9 ?
H40A C40 H40B 107.7 ?
C42 C41 C40 113.2(6) ?
C42 C41 H41A 108.9 ?
C40 C41 H41A 108.9 ?
C42 C41 H41B 108.9 ?
C40 C41 H41B 108.9 ?
H41A C41 H41B 107.7 ?
C41 C42 H42A 109.5 ?
C41 C42 H42B 109.5 ?
H42A C42 H42B 109.5 ?
C41 C42 H42C 109.5 ?
H42A C42 H42C 109.5 ?
H42B C42 H42C 109.5 ?
O11 C1 O12 120.6(7) y
O11 C1 C2 124.1(6) ?
O12 C1 C2 115.3(6) ?
C1 O12 H12 109.5 ?
C3 C2 C1 117.3(5) ?
C3 C2 H2A 108.0 ?
C1 C2 H2A 108.0 ?
C3 C2 H2B 108.0 ?
C1 C2 H2B 108.0 ?
H2A C2 H2B 107.2 ?
O3 C3 C2 109.6(5) ?
O3 C3 C6 107.5(4) ?
C2 C3 C6 110.4(5) ?
O3 C3 C4 109.6(4) ?
C2 C3 C4 111.1(5) ?
C6 C3 C4 108.5(5) ?
C3 O3 H3 109.5 ?
C5 C4 C3 111.0(5) ?
C5 C4 H4A 109.4 ?
C3 C4 H4A 109.4 ?
C5 C4 H4B 109.4 ?
C3 C4 H4B 109.4 ?
H4A C4 H4B 108.0 ?
O51 C5 O52 119.9(7) y
O51 C5 C4 122.0(7) ?
O52 C5 C4 118.0(6) ?
C5 O52 H52 109.5 ?
O61 C6 O62 126.3(6) y
O61 C6 C3 115.3(5) ?
O62 C6 C3 118.1(5) ?
H1WA O1W H1WB 90.4 ?

loop_
_geom_bond_atom_site_label_1
_geom_bond_atom_site_label_2
_geom_bond_distance
_geom_bond_publ_flag
S1 O1 1.428(4) y
S1 O2 1.443(4) y
S1 N11 1.630(5) y
S1 C21 1.734(6) ?
N11 C16 1.470(7) y
N11 C12 1.485(6) y
C12 C13 1.506(7) ?
C12 H12A 0.9900 ?
C12 H12B 0.9900 ?
C13 N14 1.507(7) y
C13 H13A 0.9900 ?
C13 H13B 0.9900 ?
N14 C17 1.486(7) y
N14 C15 1.504(7) y
N14 H14 0.9300 ?
C15 C16 1.484(8) ?
C15 H15A 0.9900 ?
C15 H15B 0.9900 ?
C16 H16A 0.9900 ?
C16 H16B 0.9900 ?
C17 H17A 0.9800 ?
C17 H17B 0.9800 ?
C17 H17C 0.9800 ?
C21 C22 1.373(7) ?
C21 C26 1.417(8) ?
C22 C23 1.398(8) ?
C22 H22 0.9500 ?
C23 C24 1.413(8) ?
C23 C31 1.481(8) ?
C24 O27 1.350(6) ?
C24 C25 1.385(8) ?
C25 C26 1.370(8) ?
C25 H25 0.9500 ?
C26 H26 0.9500 ?
O27 C28 1.446(6) ?
C28 C29 1.472(8) ?
C28 H28A 0.9900 ?
C28 H28B 0.9900 ?
C29 H29A 0.9800 ?
C29 H29B 0.9800 ?
C29 H29C 0.9800 ?
C31 N36 1.295(7) y
C31 N32 1.383(7) y
N32 C33 1.367(7) y
N32 H32 0.8800 ?
C33 O33 1.216(7) ?
C33 C34 1.447(8) y
C34 N37 1.359(7) y
C34 C35 1.385(8) y
C35 N36 1.361(7) y
C35 C39 1.417(8) y
N37 N38 1.352(6) y
N37 C37 1.450(7) y
C37 H37A 0.9800 ?
C37 H37B 0.9800 ?
C37 H37C 0.9800 ?
N38 C39 1.328(8) ?
C39 C40 1.493(8) ?
C40 C41 1.519(8) ?
C40 H40A 0.9900 ?
C40 H40B 0.9900 ?
C41 C42 1.497(9) ?
C41 H41A 0.9900 ?
C41 H41B 0.9900 ?
C42 H42A 0.9800 ?
C42 H42B 0.9800 ?
C42 H42C 0.9800 ?
C1 O11 1.204(7) y
C1 O12 1.293(7) y
C1 C2 1.506(9) ?
O12 H12 0.8400 ?
C2 C3 1.505(8) ?
C2 H2A 0.9900 ?
C2 H2B 0.9900 ?
C3 O3 1.423(6) y
C3 C6 1.540(8) ?
C3 C4 1.546(7) ?
O3 H3 0.8400 ?
C4 C5 1.506(9) ?
C4 H4A 0.9900 ?
C4 H4B 0.9900 ?
C5 O51 1.224(8) y
C5 O52 1.318(8) y
O52 H52 0.8400 ?
C6 O61 1.258(7) y
C6 O62 1.259(7) y
O1W H1WA 0.8401 ?
O1W H1WB 0.8401 ?

loop_
_geom_hbond_atom_site_label_D
_geom_hbond_atom_site_label_H
_geom_hbond_atom_site_label_A
_geom_hbond_site_symmetry_A
_geom_hbond_distance_DH
_geom_hbond_distance_HA
_geom_hbond_distance_DA
_geom_hbond_angle_DHA
N14 H14 O3 . 0.93 1.88 2.764(6) 159
N14 H14 O62 . 0.93 2.30 2.911(6) 123
N32 H32 O27 . 0.88 1.94 2.622(6) 134
O12 H12 N38 5_676 0.84 1.98 2.771(7) 157
O3 H3 O61 8_755 0.84 1.77 2.605(5) 173
O52 H52 O62 8_755 0.84 1.73 2.490(6) 149
O1W H1WA O1 6_656 0.84 2.11 2.946(13) 179
O1W H1WB O51 . 0.84 1.84 2.678(16) 179

loop_
_geom_torsion_atom_site_label_1
_geom_torsion_atom_site_label_2
_geom_torsion_atom_site_label_3
_geom_torsion_atom_site_label_4
_geom_torsion
O1 S1 N11 C16 53.1(4)
O2 S1 N11 C16 -177.4(4)
C21 S1 N11 C16 -61.6(4)
O1 S1 N11 C12 -174.1(4)
O2 S1 N11 C12 -44.7(5)
C21 S1 N11 C12 71.1(5)
C16 N11 C12 C13 -60.3(6)
S1 N11 C12 C13 164.5(4)
N11 C12 C13 N14 56.5(6)
C12 C13 N14 C17 -179.3(5)
C12 C13 N14 C15 -54.6(6)
C17 N14 C15 C16 179.2(5)
C13 N14 C15 C16 55.8(6)
C12 N11 C16 C15 62.2(6)
S1 N11 C16 C15 -163.1(4)
N14 C15 C16 N11 -59.6(6)
O1 S1 C21 C22 -19.7(5)
O2 S1 C21 C22 -151.2(4)
N11 S1 C21 C22 94.3(5)
O1 S1 C21 C26 165.6(4)
O2 S1 C21 C26 34.0(5)
N11 S1 C21 C26 -80.4(5)
C26 C21 C22 C23 -0.1(8)
S1 C21 C22 C23 -174.9(4)
C21 C22 C23 C24 0.1(8)
C21 C22 C23 C31 -179.2(5)
C22 C23 C24 O27 -177.6(5)
C31 C23 C24 O27 1.6(8)
C22 C23 C24 C25 -1.0(8)
C31 C23 C24 C25 178.2(5)
O27 C24 C25 C26 178.3(5)
C23 C24 C25 C26 1.9(9)
C24 C25 C26 C21 -1.9(9)
C22 C21 C26 C25 1.0(8)
S1 C21 C26 C25 175.8(5)
C25 C24 O27 C28 7.3(8)
C23 C24 O27 C28 -176.2(5)
C24 O27 C28 C29 179.8(5)
C22 C23 C31 N36 10.5(8)
C24 C23 C31 N36 -168.7(5)
C22 C23 C31 N32 -168.3(5)
C24 C23 C31 N32 12.5(8)
N36 C31 N32 C33 2.6(9)
C23 C31 N32 C33 -178.6(5)
C31 N32 C33 O33 -179.9(6)
C31 N32 C33 C34 0.9(8)
O33 C33 C34 N37 2.0(11)
N32 C33 C34 N37 -178.9(6)
O33 C33 C34 C35 176.9(6)
N32 C33 C34 C35 -4.0(8)
N37 C34 C35 N36 -179.7(5)
C33 C34 C35 N36 4.3(9)
N37 C34 C35 C39 -0.4(6)
C33 C34 C35 C39 -176.4(5)
N32 C31 N36 C35 -2.6(8)
C23 C31 N36 C35 178.6(5)
C34 C35 N36 C31 -0.7(8)
C39 C35 N36 C31 -179.9(6)
C35 C34 N37 N38 1.2(7)
C33 C34 N37 N38 176.6(6)
C35 C34 N37 C37 179.5(6)
C33 C34 N37 C37 -5.1(11)
C34 N37 N38 C39 -1.6(7)
C37 N37 N38 C39 179.9(5)
N37 N38 C39 C35 1.4(7)
N37 N38 C39 C40 178.2(5)
N36 C35 C39 N38 178.7(6)
C34 C35 C39 N38 -0.6(7)
N36 C35 C39 C40 2.2(11)
C34 C35 C39 C40 -177.1(6)
N38 C39 C40 C41 -78.7(8)
C35 C39 C40 C41 97.5(7)
C39 C40 C41 C42 -173.4(6)
O11 C1 C2 C3 151.0(7)
O12 C1 C2 C3 -28.9(8)
C1 C2 C3 O3 -58.5(6)
C1 C2 C3 C6 59.8(7)
C1 C2 C3 C4 -179.8(5)
O3 C3 C4 C5 56.0(7)
C2 C3 C4 C5 177.3(5)
C6 C3 C4 C5 -61.1(7)
C3 C4 C5 O51 80.0(7)
C3 C4 C5 O52 -95.9(6)
O3 C3 C6 O61 173.5(5)
C2 C3 C6 O61 53.9(7)
C4 C3 C6 O61 -68.0(7)
O3 C3 C6 O62 -12.1(7)
C2 C3 C6 O62 -131.6(6)
C4 C3 C6 O62 106.4(6)

loop_
_cod_related_entry_id
_cod_related_entry_database
_cod_related_entry_code
1 ChemSpider 21129973
